data_4319362
loop_
_publ_author_name
'Falguni Basuli'
'Shie-Ming Peng'
'Samaresh Bhattacharya'

_publ_section_title
;
 Chemical Control on the Coordination Mode of Benzaldehyde Semicarbazone
 Ligands. Synthesis, Structure, and Redox Properties of Ruthenium
 Complexes
;
_journal_name_full 'Inorganic Chemistry'
_journal_page_first 1126
_journal_page_last 1133
_journal_paper_doi 10.1021/ic000915e
_journal_volume 40
_journal_year 2001
_chemical_formula_sum 'C50 H42.5 Cl2 N4 O4 P2 Ru'
_chemical_formula_weight 997.29
_chemical_name_systematic
;
  ?
;
_space_group_IT_number 2
_symmetry_cell_setting triclinic
_symmetry_space_group_name_Hall '-P 1'
_symmetry_space_group_name_H-M 'P -1'
_atom_sites_solution_hydrogens geom
_atom_sites_solution_primary direct
_atom_sites_solution_secondary difmap
_audit_creation_method SHELXL
_cell_angle_alpha 74.937(1)
_cell_angle_beta 67.473(1)
_cell_angle_gamma 80.209(1)
_cell_formula_units_Z 4
_cell_length_a 16.9298(2)
_cell_length_b 17.6296(2)
_cell_length_c 17.9285(1)
_cell_measurement_reflns_used 8192
_cell_measurement_temperature 295(2)
_cell_volume 4757.99(9)
_computing_cell_refinement 'Siemens SAINT'
_computing_data_collection 'Siemens SMART'
_computing_data_reduction 'Siemens SAINT'
_computing_molecular_graphics 'Siemens SHELXTL'
_computing_publication_material 'Siemens SHELXTL'
_computing_structure_refinement 'SHELXL-93 (Sheldrick, 1993)'
_computing_structure_solution 'SHELXS-86 (Sheldrick, 1990)'
_diffrn_ambient_temperature 295(2)
_diffrn_measurement_device 'Siemens SMART CCD'
_diffrn_measurement_method '\w scans'
_diffrn_radiation_monochromator graphite
_diffrn_radiation_source 'fine-focus sealed tube'
_diffrn_radiation_type MoK\a
_diffrn_radiation_wavelength 0.71073
_diffrn_reflns_av_R_equivalents 0.0489
_diffrn_reflns_av_sigmaI/netI 0.0668
_diffrn_reflns_limit_h_max 21
_diffrn_reflns_limit_h_min -21
_diffrn_reflns_limit_k_max 22
_diffrn_reflns_limit_k_min -22
_diffrn_reflns_limit_l_max 22
_diffrn_reflns_limit_l_min -22
_diffrn_reflns_number 51412
_diffrn_reflns_theta_max 26.37
_diffrn_reflns_theta_min 1.20
_diffrn_standards_decay_% 0
_exptl_absorpt_coefficient_mu 0.557
_exptl_absorpt_correction_T_max 0.9280
_exptl_absorpt_correction_T_min 0.8263
_exptl_absorpt_correction_type ' empirical used sadabs'
_exptl_crystal_colour red
_exptl_crystal_density_diffrn 1.392
_exptl_crystal_density_meas ?
_exptl_crystal_description plate
_exptl_crystal_F_000 2042
_exptl_crystal_size_max 0.22
_exptl_crystal_size_mid 0.16
_exptl_crystal_size_min 0.08
_refine_diff_density_max 1.166
_refine_diff_density_min -0.858
_refine_diff_density_rms 0.116
_refine_ls_extinction_coef 0.0026(3)
_refine_ls_extinction_expression Fc^*^=kFc[1+0.001xFc^2^\l^3^/sin(2\q)]^-1/4^
_refine_ls_extinction_method SHELXL
_refine_ls_goodness_of_fit_all 1.048
_refine_ls_goodness_of_fit_obs 1.092
_refine_ls_matrix_type full
_refine_ls_number_parameters 1077
_refine_ls_number_reflns 18802
_refine_ls_number_restraints 0
_refine_ls_restrained_S_all 1.048
_refine_ls_restrained_S_obs 1.092
_refine_ls_R_factor_all 0.1014
_refine_ls_R_factor_obs 0.0647
_refine_ls_shift/esd_max 0.020
_refine_ls_shift/esd_mean 0.000
_refine_ls_structure_factor_coef Fsqd
_refine_ls_weighting_details 'w=1/[\s^2^(Fo^2^)+(0.0882P)^2^+5.5635P] where P=(Fo^2^+2Fc^2^)/3'
_refine_ls_weighting_scheme calc
_refine_ls_wR_factor_all 0.1749
_refine_ls_wR_factor_obs 0.1538
_reflns_number_observed 13570
_reflns_number_total 18802
_reflns_observed_criterion >2sigma(I)
_cod_data_source_file ic000915e_3.cif
_cod_data_source_block ic6832
_cod_depositor_comments
;
The following automatic conversions were performed:

'_symmetry_cell_setting' value 'Triclinic' changed to 'triclinic'
according to the built-in table from CIF Core dictionary named
'cif_core.dic' version 2.4.1 from 2010-06-29.

Automatic conversion script
Id: cif_fix_values 1646 2011-03-28 12:23:43Z adriana 

The following automatic conversions were performed:

'_exptl_crystal_density_meas' value 'not_measured' was changed to '?'
- the value is perceived as not measured.

Automatic conversion script
Id: cif_fix_values 3008 2015-01-20 13:52:24Z robertas 

The following automatic conversions were performed:

'_refine_ls_weighting_scheme' value 'calc
w=1/[\s^2^(Fo^2^)+(0.0882P)^2^+5.5635P] where P=(Fo^2^+2Fc^2^)/3' was
changed to 'calc'. New tag '_refine_ls_weighting_details' was
created. The value of the new tag was set to
'w=1/[\s^2^(Fo^2^)+(0.0882P)^2^+5.5635P] where P=(Fo^2^+2Fc^2^)/3'.

Automatic conversion script
Id: cif_fix_values 3143 2015-03-26 13:38:13Z robertas 
;
_cod_original_cell_volume 4758.00(8)
_cod_original_formula_sum 'C50 H42.50 Cl2 N4 O4 P2 Ru'
_cod_database_code 4319362

loop_
_symmetry_equiv_pos_as_xyz
'x, y, z'
'-x, -y, -z'

loop_
_atom_site_aniso_label
_atom_site_aniso_U_11
_atom_site_aniso_U_22
_atom_site_aniso_U_33
_atom_site_aniso_U_23
_atom_site_aniso_U_13
_atom_site_aniso_U_12
Ru1 0.0293(2) 0.0289(2) 0.0303(2) -0.0048(2) -0.0091(2) -0.00636(15)
Ru2 0.0459(3) 0.0336(2) 0.0378(2) -0.0050(2) -0.0176(2) -0.0092(2)
Cl1 0.0388(7) 0.0381(7) 0.0502(7) -0.0038(6) -0.0148(6) -0.0111(5)
Cl2 0.0798(11) 0.0381(7) 0.0585(9) -0.0026(6) -0.0246(8) -0.0106(7)
P1 0.0322(7) 0.0309(7) 0.0398(7) -0.0052(5) -0.0112(6) -0.0055(5)
P2 0.0341(7) 0.0308(6) 0.0337(7) -0.0044(5) -0.0112(5) -0.0050(5)
P3 0.0462(8) 0.0349(7) 0.0337(7) -0.0057(5) -0.0122(6) -0.0050(6)
P4 0.0455(8) 0.0411(8) 0.0484(8) -0.0046(6) -0.0217(7) -0.0132(6)
O1 0.074(3) 0.078(3) 0.044(2) -0.027(2) -0.017(2) -0.002(2)
O2 0.037(2) 0.041(2) 0.035(2) -0.0064(15) -0.010(2) -0.013(2)
O3 0.126(6) 0.172(7) 0.090(5) -0.039(5) 0.054(4) -0.081(5)
O4 0.207(9) 0.171(8) 0.182(8) -0.071(7) 0.099(7) -0.148(8)
O5 0.118(4) 0.105(4) 0.079(3) -0.029(3) -0.059(3) -0.022(3)
O6 0.045(2) 0.038(2) 0.038(2) -0.007(2) -0.017(2) -0.008(2)
O7 0.174(7) 0.124(6) 0.079(4) 0.029(4) -0.066(5) 0.011(5)
O8 0.167(7) 0.067(4) 0.143(6) 0.035(4) -0.083(5) -0.024(4)
N1 0.049(3) 0.047(3) 0.039(2) -0.009(2) -0.008(2) -0.021(2)
N2 0.033(2) 0.032(2) 0.032(2) -0.005(2) -0.007(2) -0.009(2)
N3 0.032(2) 0.033(2) 0.037(2) -0.003(2) -0.007(2) -0.010(2)
N4 0.097(6) 0.113(6) 0.101(6) -0.019(5) 0.038(5) -0.061(5)
N5 0.077(3) 0.043(3) 0.044(3) -0.006(2) -0.029(3) -0.014(2)
N6 0.043(2) 0.032(2) 0.038(2) -0.003(2) -0.016(2) -0.008(2)
N7 0.036(2) 0.038(2) 0.041(2) -0.003(2) -0.015(2) -0.006(2)
N8 0.076(4) 0.083(5) 0.080(5) 0.025(4) -0.031(4) -0.008(4)
C1 0.044(3) 0.041(3) 0.042(3) -0.009(2) -0.014(2) -0.006(2)
C2 0.031(3) 0.031(2) 0.038(3) -0.003(2) -0.011(2) -0.007(2)
C3 0.041(3) 0.043(3) 0.043(3) -0.009(2) -0.007(2) -0.014(2)
C4 0.044(3) 0.046(3) 0.039(3) -0.009(2) -0.001(2) -0.009(2)
C5 0.090(5) 0.074(5) 0.058(4) -0.027(4) 0.011(4) -0.038(4)
C6 0.081(5) 0.093(6) 0.059(4) -0.024(4) 0.024(4) -0.029(4)
C7 0.062(4) 0.072(5) 0.061(4) -0.008(4) 0.014(3) -0.036(4)
C8 0.106(6) 0.072(5) 0.080(5) -0.019(4) 0.016(5) -0.054(5)
C9 0.082(5) 0.081(5) 0.055(4) -0.026(4) 0.014(3) -0.048(4)
C10 0.042(3) 0.033(3) 0.042(3) -0.003(2) -0.017(2) -0.008(2)
C11 0.041(3) 0.042(3) 0.042(3) -0.005(2) -0.014(2) -0.010(2)
C12 0.057(4) 0.054(4) 0.046(3) -0.008(3) -0.014(3) -0.017(3)
C13 0.086(5) 0.064(4) 0.048(4) 0.009(3) -0.027(4) -0.025(4)
C14 0.063(4) 0.074(5) 0.064(4) 0.014(3) -0.036(4) -0.010(3)
C15 0.044(3) 0.059(4) 0.065(4) 0.002(3) -0.024(3) -0.008(3)
C16 0.038(3) 0.033(3) 0.049(3) -0.007(2) -0.009(2) -0.006(2)
C17 0.049(3) 0.038(3) 0.087(5) -0.017(3) -0.023(3) 0.002(3)
C18 0.061(4) 0.044(4) 0.099(5) -0.022(4) -0.019(4) 0.008(3)
C19 0.073(5) 0.045(4) 0.077(5) -0.027(3) 0.003(4) -0.012(3)
C20 0.075(5) 0.057(4) 0.056(4) -0.024(3) -0.007(3) -0.024(4)
C21 0.049(3) 0.047(3) 0.046(3) -0.013(3) -0.009(3) -0.010(3)
C22 0.034(3) 0.032(3) 0.047(3) -0.001(2) -0.014(2) -0.004(2)
C23 0.038(3) 0.055(4) 0.058(4) -0.010(3) -0.010(3) -0.006(3)
C24 0.039(3) 0.064(4) 0.067(4) 0.000(3) 0.001(3) -0.009(3)
C25 0.040(3) 0.059(4) 0.087(5) -0.003(4) -0.013(3) -0.018(3)
C26 0.049(4) 0.049(4) 0.100(5) -0.011(3) -0.037(4) -0.014(3)
C27 0.039(3) 0.040(3) 0.055(3) -0.004(2) -0.018(3) -0.007(2)
C28 0.038(3) 0.038(3) 0.046(3) -0.012(2) -0.009(2) -0.005(2)
C29 0.049(4) 0.085(5) 0.063(4) -0.006(4) -0.007(3) 0.014(3)
C30 0.057(5) 0.113(7) 0.093(6) -0.025(5) -0.011(4) 0.023(4)
C31 0.051(4) 0.076(5) 0.071(5) -0.024(4) 0.011(3) -0.006(4)
C32 0.060(4) 0.060(4) 0.049(4) -0.012(3) 0.004(3) -0.013(3)
C33 0.040(3) 0.045(3) 0.049(3) -0.006(3) -0.008(3) -0.007(2)
C34 0.040(3) 0.034(3) 0.043(3) 0.000(2) -0.017(2) -0.007(2)
C35 0.062(4) 0.039(3) 0.049(3) -0.008(3) -0.014(3) -0.013(3)
C36 0.079(5) 0.043(3) 0.077(5) -0.020(3) -0.029(4) -0.007(3)
C37 0.072(4) 0.031(3) 0.078(5) 0.001(3) -0.033(4) -0.016(3)
C38 0.047(3) 0.046(3) 0.059(4) 0.009(3) -0.012(3) -0.014(3)
C39 0.045(3) 0.037(3) 0.052(3) -0.002(2) -0.014(3) -0.006(2)
C40 0.042(3) 0.038(3) 0.041(3) -0.005(2) -0.018(2) -0.003(2)
C41 0.052(3) 0.049(3) 0.048(3) -0.008(3) -0.023(3) -0.006(3)
C42 0.075(4) 0.067(4) 0.071(4) -0.022(4) -0.042(4) -0.006(3)
C43 0.086(5) 0.089(6) 0.072(5) -0.016(4) -0.053(4) -0.001(4)
C44 0.128(7) 0.069(5) 0.092(6) 0.015(4) -0.082(6) -0.017(5)
C45 0.105(6) 0.046(4) 0.094(5) 0.006(3) -0.075(5) -0.012(4)
C46 0.071(4) 0.051(4) 0.057(4) -0.011(3) -0.029(3) -0.015(3)
C47 0.037(3) 0.040(3) 0.035(3) -0.008(2) -0.011(2) -0.009(2)
C48 0.045(3) 0.044(3) 0.050(3) -0.004(3) -0.020(3) -0.009(2)
C49 0.043(3) 0.049(3) 0.042(3) -0.002(2) -0.017(2) -0.008(2)
C50 0.069(4) 0.067(4) 0.055(4) -0.011(3) -0.030(3) -0.002(3)
C51 0.070(4) 0.090(6) 0.045(4) 0.002(4) -0.028(3) -0.005(4)
C52 0.047(3) 0.063(4) 0.055(4) 0.022(3) -0.018(3) -0.010(3)
C53 0.059(4) 0.053(4) 0.066(4) 0.003(3) -0.024(3) -0.012(3)
C54 0.061(4) 0.056(4) 0.052(4) 0.005(3) -0.028(3) -0.007(3)
C55 0.053(3) 0.034(3) 0.036(3) -0.004(2) -0.015(2) -0.003(2)
C56 0.046(3) 0.044(3) 0.043(3) -0.006(2) -0.014(3) -0.003(2)
C57 0.066(4) 0.051(3) 0.037(3) 0.000(3) -0.021(3) -0.004(3)
C58 0.062(4) 0.049(3) 0.062(4) -0.003(3) -0.035(3) -0.004(3)
C59 0.050(4) 0.057(4) 0.061(4) 0.002(3) -0.022(3) -0.008(3)
C60 0.054(4) 0.049(3) 0.043(3) -0.001(3) -0.017(3) -0.009(3)
C61 0.067(4) 0.038(3) 0.043(3) -0.011(2) -0.024(3) 0.009(3)
C62 0.082(5) 0.045(3) 0.057(4) -0.016(3) -0.030(3) 0.002(3)
C63 0.124(7) 0.053(4) 0.076(5) -0.028(4) -0.053(5) 0.010(4)
C64 0.118(7) 0.067(5) 0.069(5) -0.035(4) -0.048(5) 0.038(5)
C65 0.087(5) 0.071(5) 0.047(4) -0.020(3) -0.022(4) 0.028(4)
C66 0.066(4) 0.057(4) 0.042(3) -0.010(3) -0.020(3) 0.008(3)
C67 0.042(3) 0.036(3) 0.041(3) 0.000(2) -0.007(2) -0.003(2)
C68 0.062(4) 0.043(3) 0.054(4) -0.001(3) -0.011(3) 0.004(3)
C69 0.074(5) 0.053(4) 0.072(5) 0.014(4) -0.005(4) 0.004(4)
C70 0.073(5) 0.034(4) 0.111(7) 0.008(4) 0.005(5) -0.008(3)
C71 0.062(4) 0.045(4) 0.112(7) -0.021(4) -0.010(4) -0.010(3)
C72 0.054(4) 0.049(4) 0.066(4) -0.016(3) -0.013(3) -0.011(3)
C73 0.037(3) 0.044(3) 0.063(4) -0.001(3) -0.023(3) -0.009(2)
C74 0.048(3) 0.068(4) 0.071(4) 0.007(3) -0.028(3) -0.013(3)
C75 0.043(4) 0.086(6) 0.095(6) 0.022(5) -0.031(4) -0.004(4)
C76 0.058(5) 0.053(5) 0.139(8) 0.014(5) -0.029(5) 0.004(4)
C77 0.081(5) 0.048(4) 0.123(7) -0.022(4) -0.043(5) 0.010(4)
C78 0.052(4) 0.051(4) 0.085(5) -0.009(3) -0.030(4) 0.004(3)
C79 0.050(3) 0.041(3) 0.047(3) -0.006(2) -0.015(3) -0.016(3)
C80 0.056(4) 0.060(4) 0.065(4) -0.011(3) -0.015(3) -0.007(3)
C81 0.069(5) 0.083(5) 0.060(4) -0.021(4) 0.001(4) -0.021(4)
C82 0.089(5) 0.059(4) 0.046(4) -0.006(3) -0.018(4) -0.027(4)
C83 0.081(5) 0.048(3) 0.056(4) -0.003(3) -0.037(4) -0.014(3)
C84 0.053(3) 0.044(3) 0.052(3) -0.012(3) -0.019(3) -0.012(3)
C85 0.068(4) 0.056(4) 0.056(4) 0.001(3) -0.029(3) -0.030(3)
C86 0.084(5) 0.072(5) 0.090(5) -0.012(4) -0.041(4) -0.032(4)
C87 0.132(8) 0.095(6) 0.124(8) -0.025(6) -0.060(7) -0.057(6)
C88 0.110(7) 0.117(8) 0.114(7) -0.005(6) -0.063(6) -0.067(6)
C89 0.082(6) 0.106(7) 0.116(7) -0.001(6) -0.052(5) -0.049(5)
C90 0.058(4) 0.086(5) 0.092(5) -0.013(4) -0.036(4) -0.026(4)
Cl3 0.270(8) 0.232(7) 0.528(14) -0.096(8) -0.097(8) 0.007(6)
Cl4 0.249(8) 0.382(12) 0.817(23) -0.292(14) -0.272(12) 0.097(8)
C92 0.176(12) 0.102(8) 0.086(7) -0.033(6) -0.013(8) -0.037(9)
C93 0.095(8) 0.148(11) 0.108(9) -0.059(8) -0.003(7) -0.038(8)
C94 0.102(9) 0.129(10) 0.137(10) -0.052(8) -0.022(8) -0.012(7)

loop_
_atom_site_label
_atom_site_type_symbol
_atom_site_fract_x
_atom_site_fract_y
_atom_site_fract_z
_atom_site_U_iso_or_equiv
_atom_site_thermal_displace_type
_atom_site_occupancy
_atom_site_calc_flag
_atom_site_refinement_flags
_atom_site_disorder_group
Ru1 Ru -0.17712(2) 0.88813(2) 0.69642(2) 0.02976(12) Uani 1 d . .
Ru2 Ru -0.18089(3) 0.67655(2) 0.34019(3) 0.03801(13) Uani 1 d . .
Cl1 Cl -0.06826(8) 0.98180(7) 0.63619(8) 0.0428(3) Uani 1 d . .
Cl2 Cl -0.16399(11) 0.53498(8) 0.38776(10) 0.0596(4) Uani 1 d . .
P1 P -0.28312(8) 0.98652(7) 0.66433(8) 0.0349(3) Uani 1 d . .
P2 P -0.06962(8) 0.78431(7) 0.71449(8) 0.0334(3) Uani 1 d . .
P3 P -0.02935(9) 0.67718(8) 0.26367(8) 0.0390(3) Uani 1 d . .
P4 P -0.33081(9) 0.68150(8) 0.42342(9) 0.0432(3) Uani 1 d . .
O1 O -0.2206(3) 0.9163(3) 0.8643(3) 0.0645(12) Uani 1 d . .
O2 O -0.1645(2) 0.8373(2) 0.5887(2) 0.0379(8) Uani 1 d . .
O3 O -0.6763(5) 0.6278(5) 1.1446(4) 0.147(3) Uani 1 d . .
O4 O -0.6521(6) 0.5481(6) 1.0668(6) 0.214(6) Uani 1 d . .
O5 O -0.2165(4) 0.6635(3) 0.1951(3) 0.090(2) Uani 1 d . .
O6 O -0.1638(2) 0.7235(2) 0.4385(2) 0.0395(8) Uani 1 d . .
O7 O -0.2515(5) 1.1685(4) -0.0624(4) 0.132(3) Uani 1 d . .
O8 O -0.2450(5) 1.2274(4) 0.0238(5) 0.126(3) Uani 1 d . .
N1 N -0.2502(3) 0.7390(3) 0.6108(3) 0.0451(11) Uani 1 d . .
H1A H -0.2269(3) 0.7348(3) 0.5601(3) 0.054 Uiso 1 calc R .
H1B H -0.2902(3) 0.7095(3) 0.6448(3) 0.054 Uiso 1 calc R .
N2 N -0.2571(2) 0.8029(2) 0.7137(2) 0.0335(9) Uani 1 d . .
N3 N -0.3224(2) 0.7594(2) 0.7688(2) 0.0358(9) Uani 1 d . .
N4 N -0.6358(5) 0.6055(5) 1.0834(5) 0.120(3) Uani 1 d . .
N5 N -0.1622(3) 0.8579(3) 0.4206(3) 0.0518(12) Uani 1 d . .
H5A H -0.1533(3) 0.8527(3) 0.4658(3) 0.062 Uiso 1 calc R .
H5B H -0.1664(3) 0.9041(3) 0.3905(3) 0.062 Uiso 1 calc R .
N6 N -0.1839(3) 0.7972(2) 0.3284(2) 0.0378(9) Uani 1 d . .
N7 N -0.1921(3) 0.8698(2) 0.2799(3) 0.0389(10) Uani 1 d . .
N8 N -0.2442(4) 1.1679(5) 0.0017(5) 0.087(2) Uani 1 d . .
C1 C -0.2046(3) 0.9057(3) 0.7989(3) 0.0420(12) Uani 1 d . .
C2 C -0.2245(3) 0.7911(3) 0.6368(3) 0.0339(11) Uani 1 d . .
C3 C -0.3586(3) 0.7747(3) 0.8415(3) 0.0435(12) Uani 1 d . .
H3A H -0.3392(3) 0.8135(3) 0.8552(3) 0.052 Uiso 1 calc R .
C4 C -0.4295(3) 0.7311(3) 0.9015(3) 0.0466(13) Uani 1 d . .
C5 C -0.4830(5) 0.7603(4) 0.9711(4) 0.079(2) Uani 1 d . .
H5C H -0.4725(5) 0.8075(4) 0.9784(4) 0.095 Uiso 1 calc R .
C6 C -0.5521(5) 0.7190(5) 1.0300(4) 0.088(3) Uani 1 d . .
H6A H -0.5878(5) 0.7384(5) 1.0763(4) 0.106 Uiso 1 calc R .
C7 C -0.5661(4) 0.6502(4) 1.0182(4) 0.073(2) Uani 1 d . .
C8 C -0.5170(5) 0.6223(5) 0.9507(5) 0.094(3) Uani 1 d . .
H8A H -0.5294(5) 0.5762(5) 0.9429(5) 0.113 Uiso 1 calc R .
C9 C -0.4475(5) 0.6624(4) 0.8924(4) 0.077(2) Uani 1 d . .
H9A H -0.4127(5) 0.6419(4) 0.8465(4) 0.092 Uiso 1 calc R .
C10 C -0.2637(3) 1.0240(3) 0.5535(3) 0.0387(11) Uani 1 d . .
C11 C -0.1805(3) 1.0229(3) 0.4966(3) 0.0420(12) Uani 1 d . .
H11A H -0.1352(3) 0.9997(3) 0.5142(3) 0.050 Uiso 1 calc R .
C12 C -0.1644(4) 1.0563(3) 0.4134(4) 0.0527(14) Uani 1 d . .
H12A H -0.1084(4) 1.0557(3) 0.3756(4) 0.063 Uiso 1 calc R .
C13 C -0.2310(5) 1.0901(4) 0.3869(4) 0.067(2) Uani 1 d . .
H13A H -0.2197(5) 1.1126(4) 0.3312(4) 0.080 Uiso 1 calc R .
C14 C -0.3143(4) 1.0910(4) 0.4418(4) 0.068(2) Uani 1 d . .
H14A H -0.3590(4) 1.1136(4) 0.4232(4) 0.082 Uiso 1 calc R .
C15 C -0.3311(4) 1.0581(4) 0.5251(4) 0.057(2) Uani 1 d . .
H15A H -0.3873(4) 1.0585(4) 0.5624(4) 0.069 Uiso 1 calc R .
C16 C -0.3064(3) 1.0779(3) 0.7031(3) 0.0422(12) Uani 1 d . .
C17 C -0.3762(4) 1.1289(3) 0.6970(4) 0.058(2) Uani 1 d . .
H17A H -0.4130(4) 1.1156(3) 0.6758(4) 0.070 Uiso 1 calc R .
C18 C -0.3920(4) 1.1996(4) 0.7220(5) 0.071(2) Uani 1 d . .
H18A H -0.4390(4) 1.2337(4) 0.7172(5) 0.085 Uiso 1 calc R .
C19 C -0.3384(5) 1.2193(4) 0.7539(4) 0.070(2) Uani 1 d . .
H19A H -0.3499(5) 1.2662(4) 0.7721(4) 0.084 Uiso 1 calc R .
C20 C -0.2680(4) 1.1700(4) 0.7589(4) 0.063(2) Uani 1 d . .
H20A H -0.2307(4) 1.1843(4) 0.7789(4) 0.076 Uiso 1 calc R .
C21 C -0.2517(4) 1.0982(3) 0.7343(3) 0.0485(13) Uani 1 d . .
H21A H -0.2045(4) 1.0644(3) 0.7388(3) 0.058 Uiso 1 calc R .
C22 C -0.3879(3) 0.9463(3) 0.7041(3) 0.0394(12) Uani 1 d . .
C23 C -0.4486(3) 0.9536(4) 0.7814(4) 0.0528(14) Uani 1 d . .
H23A H -0.4393(3) 0.9854(4) 0.8108(4) 0.063 Uiso 1 calc R .
C24 C -0.5223(4) 0.9144(4) 0.8146(4) 0.065(2) Uani 1 d . .
H24A H -0.5620(4) 0.9200(4) 0.8662(4) 0.078 Uiso 1 calc R .
C25 C -0.5376(4) 0.8672(4) 0.7726(5) 0.066(2) Uani 1 d . .
H25A H -0.5876(4) 0.8411(4) 0.7955(5) 0.079 Uiso 1 calc R .
C26 C -0.4790(4) 0.8585(4) 0.6963(5) 0.062(2) Uani 1 d . .
H26A H -0.4890(4) 0.8260(4) 0.6680(5) 0.075 Uiso 1 calc R .
C27 C -0.4050(3) 0.8983(3) 0.6618(4) 0.0449(13) Uani 1 d . .
H27A H -0.3661(3) 0.8931(3) 0.6098(4) 0.054 Uiso 1 calc R .
C28 C 0.0297(3) 0.7797(3) 0.6247(3) 0.0417(12) Uani 1 d . .
C29 C 0.0983(4) 0.7282(4) 0.6342(4) 0.074(2) Uani 1 d . .
H29A H 0.0955(4) 0.6994(4) 0.6864(4) 0.089 Uiso 1 calc R .
C30 C 0.1712(5) 0.7194(5) 0.5657(6) 0.096(3) Uani 1 d . .
H30A H 0.2165(5) 0.6837(5) 0.5722(6) 0.115 Uiso 1 calc R .
C31 C 0.1769(4) 0.7627(4) 0.4888(5) 0.074(2) Uani 1 d . .
H31A H 0.2265(4) 0.7571(4) 0.4435(5) 0.089 Uiso 1 calc R .
C32 C 0.1096(4) 0.8143(4) 0.4782(4) 0.062(2) Uani 1 d . .
H32A H 0.1132(4) 0.8435(4) 0.4259(4) 0.075 Uiso 1 calc R .
C33 C 0.0355(3) 0.8226(3) 0.5470(3) 0.0474(13) Uani 1 d . .
H33A H -0.0103(3) 0.8574(3) 0.5402(3) 0.057 Uiso 1 calc R .
C34 C -0.1081(3) 0.6862(3) 0.7385(3) 0.0393(11) Uani 1 d . .
C35 C -0.0803(4) 0.6390(3) 0.6820(4) 0.0510(14) Uani 1 d . .
H35A H -0.0381(4) 0.6549(3) 0.6307(4) 0.061 Uiso 1 calc R .
C36 C -0.1159(5) 0.5668(4) 0.7017(4) 0.064(2) Uani 1 d . .
H36A H -0.0969(5) 0.5347(4) 0.6635(4) 0.077 Uiso 1 calc R .
C37 C -0.1781(4) 0.5435(3) 0.7766(4) 0.059(2) Uani 1 d . .
H37A H -0.2017(4) 0.4958(3) 0.7891(4) 0.071 Uiso 1 calc R .
C38 C -0.2056(4) 0.5897(3) 0.8330(4) 0.056(2) Uani 1 d . .
H38A H -0.2474(4) 0.5730(3) 0.8843(4) 0.067 Uiso 1 calc R .
C39 C -0.1720(3) 0.6614(3) 0.8148(4) 0.0467(13) Uani 1 d . .
H39A H -0.1920(3) 0.6931(3) 0.8535(4) 0.056 Uiso 1 calc R .
C40 C -0.0289(3) 0.7816(3) 0.7962(3) 0.0398(12) Uani 1 d . .
C41 C -0.0021(4) 0.8513(3) 0.7995(3) 0.0482(13) Uani 1 d . .
H41A H -0.0091(4) 0.8979(3) 0.7629(3) 0.058 Uiso 1 calc R .
C42 C 0.0343(4) 0.8519(4) 0.8559(4) 0.065(2) Uani 1 d . .
H42A H 0.0521(4) 0.8985(4) 0.8571(4) 0.078 Uiso 1 calc R .
C43 C 0.0445(5) 0.7828(5) 0.9111(4) 0.076(2) Uani 1 d . .
H43A H 0.0708(5) 0.7825(5) 0.9482(4) 0.091 Uiso 1 calc R .
C44 C 0.0156(6) 0.7154(5) 0.9107(5) 0.089(3) Uani 1 d . .
H44A H 0.0191(6) 0.6700(5) 0.9501(5) 0.106 Uiso 1 calc R .
C45 C -0.0189(5) 0.7137(4) 0.8524(5) 0.073(2) Uani 1 d . .
H45A H -0.0353(5) 0.6665(4) 0.8510(5) 0.087 Uiso 1 calc R .
C46 C -0.2017(4) 0.6669(4) 0.2514(4) 0.057(2) Uani 1 d . .
C47 C -0.1694(3) 0.7947(3) 0.3971(3) 0.0371(11) Uani 1 d . .
C48 C -0.2039(3) 0.8721(3) 0.2125(3) 0.0459(13) Uani 1 d . .
H48A H -0.2061(3) 0.8256(3) 0.1983(3) 0.055 Uiso 1 calc R .
C49 C -0.2138(3) 0.9481(3) 0.1586(3) 0.0452(13) Uani 1 d . .
C50 C -0.2201(4) 0.9518(4) 0.0829(4) 0.062(2) Uani 1 d . .
H50A H -0.2176(4) 0.9052(4) 0.0666(4) 0.075 Uiso 1 calc R .
C51 C -0.2301(4) 1.0235(5) 0.0307(4) 0.070(2) Uani 1 d . .
H51A H -0.2334(4) 1.0254(5) -0.0204(4) 0.084 Uiso 1 calc R .
C52 C -0.2347(4) 1.0912(4) 0.0565(4) 0.061(2) Uani 1 d . .
C53 C -0.2283(4) 1.0908(4) 0.1318(4) 0.060(2) Uani 1 d . .
H53A H -0.2305(4) 1.1375(4) 0.1476(4) 0.073 Uiso 1 calc R .
C54 C -0.2186(4) 1.0186(4) 0.1821(4) 0.057(2) Uani 1 d . .
H54A H -0.2151(4) 1.0170(4) 0.2330(4) 0.068 Uiso 1 calc R .
C55 C 0.0390(4) 0.6442(3) 0.3263(3) 0.0419(12) Uani 1 d . .
C56 C 0.0041(4) 0.6121(3) 0.4106(3) 0.0459(13) Uani 1 d . .
H56A H -0.0544(4) 0.6060(3) 0.4359(3) 0.055 Uiso 1 calc R .
C57 C 0.0572(4) 0.5892(3) 0.4569(3) 0.0524(14) Uani 1 d . .
H57A H 0.0337(4) 0.5690(3) 0.5134(3) 0.063 Uiso 1 calc R .
C58 C 0.1435(4) 0.5959(3) 0.4202(4) 0.0556(15) Uani 1 d . .
H58A H 0.1784(4) 0.5796(3) 0.4518(4) 0.067 Uiso 1 calc R .
C59 C 0.1790(4) 0.6266(4) 0.3374(4) 0.058(2) Uani 1 d . .
H59A H 0.2377(4) 0.6314(4) 0.3128(4) 0.069 Uiso 1 calc R .
C60 C 0.1274(4) 0.6505(3) 0.2901(3) 0.0502(14) Uani 1 d . .
H60A H 0.1519(4) 0.6709(3) 0.2336(3) 0.060 Uiso 1 calc R .
C61 C 0.0159(4) 0.6224(3) 0.1803(3) 0.0493(14) Uani 1 d . .
C62 C -0.0261(5) 0.5600(3) 0.1826(4) 0.060(2) Uani 1 d . .
H62A H -0.0767(5) 0.5459(3) 0.2261(4) 0.072 Uiso 1 calc R .
C63 C 0.0087(6) 0.5186(4) 0.1187(5) 0.079(2) Uani 1 d . .
H63A H -0.0203(6) 0.4782(4) 0.1190(5) 0.095 Uiso 1 calc R .
C64 C 0.0825(6) 0.5363(5) 0.0576(5) 0.082(2) Uani 1 d . .
H64A H 0.1049(6) 0.5072(5) 0.0165(5) 0.098 Uiso 1 calc R .
C65 C 0.1261(5) 0.5969(4) 0.0541(4) 0.072(2) Uani 1 d . .
H65A H 0.1780(5) 0.6086(4) 0.0112(4) 0.086 Uiso 1 calc R .
C66 C 0.0918(4) 0.6405(4) 0.1154(3) 0.057(2) Uani 1 d . .
H66A H 0.1204(4) 0.6824(4) 0.1127(3) 0.068 Uiso 1 calc R .
C67 C 0.0020(3) 0.7777(3) 0.2111(3) 0.0435(12) Uani 1 d . .
C68 C -0.0042(4) 0.8104(3) 0.1333(4) 0.059(2) Uani 1 d . .
H68A H -0.0201(4) 0.7796(3) 0.1072(4) 0.071 Uiso 1 calc R .
C69 C 0.0129(5) 0.8877(4) 0.0947(5) 0.079(2) Uani 1 d . .
H69A H 0.0093(5) 0.9088(4) 0.0428(5) 0.095 Uiso 1 calc R .
C70 C 0.0356(5) 0.9329(4) 0.1347(6) 0.088(3) Uani 1 d . .
H70A H 0.0478(5) 0.9849(4) 0.1092(6) 0.106 Uiso 1 calc R .
C71 C 0.0401(4) 0.9023(4) 0.2110(6) 0.078(2) Uani 1 d . .
H71A H 0.0543(4) 0.9337(4) 0.2378(6) 0.094 Uiso 1 calc R .
C72 C 0.0238(4) 0.8246(4) 0.2489(4) 0.057(2) Uani 1 d . .
H72A H 0.0277(4) 0.8041(4) 0.3008(4) 0.069 Uiso 1 calc R .
C73 C -0.3755(3) 0.7837(3) 0.4102(4) 0.0479(13) Uani 1 d . .
C74 C -0.3939(4) 0.8178(4) 0.3397(4) 0.063(2) Uani 1 d . .
H74A H -0.3902(4) 0.7869(4) 0.3034(4) 0.076 Uiso 1 calc R .
C75 C -0.4178(4) 0.8978(5) 0.3224(5) 0.082(2) Uani 1 d . .
H75A H -0.4310(4) 0.9199(5) 0.2751(5) 0.098 Uiso 1 calc R .
C76 C -0.4221(5) 0.9442(5) 0.3739(7) 0.093(3) Uani 1 d . .
H76A H -0.4362(5) 0.9981(5) 0.3609(7) 0.111 Uiso 1 calc R .
C77 C -0.4052(5) 0.9104(4) 0.4465(6) 0.083(2) Uani 1 d . .
H77A H -0.4099(5) 0.9414(4) 0.4830(6) 0.100 Uiso 1 calc R .
C78 C -0.3814(4) 0.8307(4) 0.4636(5) 0.063(2) Uani 1 d . .
H78A H -0.3692(4) 0.8083(4) 0.5114(5) 0.076 Uiso 1 calc R .
C79 C -0.3577(4) 0.6451(3) 0.5356(3) 0.0455(13) Uani 1 d . .
C80 C -0.4380(4) 0.6643(4) 0.5913(4) 0.062(2) Uani 1 d . .
H80A H -0.4782(4) 0.6984(4) 0.5728(4) 0.074 Uiso 1 calc R .
C81 C -0.4575(5) 0.6310(5) 0.6768(4) 0.075(2) Uani 1 d . .
H81A H -0.5104(5) 0.6446(5) 0.7145(4) 0.090 Uiso 1 calc R .
C82 C -0.4008(5) 0.5799(4) 0.7044(4) 0.065(2) Uani 1 d . .
H82A H -0.4150(5) 0.5580(4) 0.7605(4) 0.078 Uiso 1 calc R .
C83 C -0.3221(5) 0.5605(4) 0.6494(4) 0.058(2) Uani 1 d . .
H83A H -0.2834(5) 0.5247(4) 0.6685(4) 0.070 Uiso 1 calc R .
C84 C -0.2996(4) 0.5933(3) 0.5662(4) 0.0484(13) Uani 1 d . .
H84A H -0.2451(4) 0.5809(3) 0.5300(4) 0.058 Uiso 1 calc R .
C85 C -0.4052(4) 0.6296(4) 0.4052(4) 0.057(2) Uani 1 d . .
C86 C -0.3750(5) 0.5601(4) 0.3786(5) 0.077(2) Uani 1 d . .
H86A H -0.3173(5) 0.5424(4) 0.3647(5) 0.092 Uiso 1 calc R .
C87 C -0.4354(7) 0.5159(6) 0.3729(6) 0.106(3) Uani 1 d . .
H87A H -0.4173(7) 0.4684(6) 0.3558(6) 0.127 Uiso 1 calc R .
C88 C -0.5211(6) 0.5441(6) 0.3929(6) 0.103(3) Uani 1 d . .
H88A H -0.5599(6) 0.5156(6) 0.3886(6) 0.124 Uiso 1 calc R .
C89 C -0.5486(6) 0.6127(6) 0.4187(6) 0.095(3) Uani 1 d . .
H89A H -0.6062(6) 0.6307(6) 0.4322(6) 0.114 Uiso 1 calc R .
C90 C -0.4917(4) 0.6566(5) 0.4251(5) 0.074(2) Uani 1 d . .
H90A H -0.5111(4) 0.7038(5) 0.4427(5) 0.089 Uiso 1 calc R .
C91 C 0.2531(19) 0.6874(17) 0.7346(18) 0.320(14) Uiso 1 d . .
H91A H 0.2786(19) 0.6927(17) 0.6751(18) 0.384 Uiso 1 calc R .
H91B H 0.2005(19) 0.7216(17) 0.7455(18) 0.384 Uiso 1 calc R .
Cl3 Cl 0.2233(5) 0.5876(5) 0.7785(7) 0.358(5) Uani 1 d . .
Cl4 Cl 0.3070(5) 0.7165(6) 0.7581(9) 0.440(8) Uani 1 d . .
C92 C 0.4917(11) -0.0687(7) 0.0583(6) 0.126(4) Uani 1 d . .
H92A H 0.4860(11) -0.1147(7) 0.0991(6) 0.151 Uiso 1 calc R .
C93 C 0.4211(8) -0.0287(9) 0.0432(8) 0.117(4) Uani 1 d . .
H93A H 0.3677(8) -0.0490(9) 0.0714(8) 0.141 Uiso 1 calc R .
C94 C 0.4289(8) 0.0411(8) -0.0135(9) 0.124(4) Uani 1 d . .
H94A H 0.3804(8) 0.0699(8) -0.0217(9) 0.148 Uiso 1 calc R .
C95 C 0.3308 0.2876 0.9108 0.268 Uiso 1 d . .
H95A H 0.3133(2621) 0.2375(2621) 0.9211(72) 0.322 Uiso 1 calc R .
C96 C 0.2817 0.3400 0.9603 0.256 Uiso 1 d . .
H96A H 0.2297 0.3244 1.0051 0.307 Uiso 1 d . .
C97 C 0.3078 0.4149 0.9448 0.302 Uiso 1 d . .
H97A H 0.2749(2621) 0.4500(2621) 0.9779(72) 0.362 Uiso 1 calc R .
C98 C 0.3830 0.4375 0.8798 0.304 Uiso 1 d . .
H98A H 0.4005(2621) 0.4876(2621) 0.8695(72) 0.364 Uiso 1 calc R .
C99 C 0.4322 0.3851 0.8303 0.304 Uiso 1 d . .
H99A H 0.4825(2621) 0.4001(2621) 0.7869(72) 0.364 Uiso 1 calc R .
C100 C 0.4060 0.3101 0.8458 0.205 Uiso 1 d . .
H10A H 0.4389(2621) 0.2751(2621) 0.8126(72) 0.246 Uiso 1 calc R .

loop_
_atom_type_symbol
_atom_type_description
_atom_type_scat_dispersion_real
_atom_type_scat_dispersion_imag
_atom_type_scat_source
C C 0.0033 0.0016 'International Tables Vol C Tables 4.2.6.8 and 6.1.1.4'
H H 0.0000 0.0000 'International Tables Vol C Tables 4.2.6.8 and 6.1.1.4'
N N 0.0061 0.0033 'International Tables Vol C Tables 4.2.6.8 and 6.1.1.4'
O O 0.0106 0.0060 'International Tables Vol C Tables 4.2.6.8 and 6.1.1.4'
P P 0.1023 0.0942 'International Tables Vol C Tables 4.2.6.8 and 6.1.1.4'
Cl Cl 0.1484 0.1585 'International Tables Vol C Tables 4.2.6.8 and 6.1.1.4'
Ru Ru -1.2594 0.8363 'International Tables Vol C Tables 4.2.6.8 and 6.1.1.4'

loop_
_geom_angle_atom_site_label_1
_geom_angle_atom_site_label_2
_geom_angle_atom_site_label_3
_geom_angle
_geom_angle_site_symmetry_1
_geom_angle_site_symmetry_3
_geom_angle_publ_flag
C1 Ru1 N2 104.2(2) . . ?
C1 Ru1 O2 164.1(2) . . ?
N2 Ru1 O2 60.33(13) . . ?
C1 Ru1 P1 93.9(2) . . ?
N2 Ru1 P1 88.23(11) . . ?
O2 Ru1 P1 89.43(9) . . ?
C1 Ru1 P2 92.6(2) . . ?
N2 Ru1 P2 88.67(11) . . ?
O2 Ru1 P2 83.84(9) . . ?
P1 Ru1 P2 173.27(5) . . ?
C1 Ru1 Cl1 92.3(2) . . ?
N2 Ru1 Cl1 163.56(11) . . ?
O2 Ru1 Cl1 103.23(9) . . ?
P1 Ru1 Cl1 91.77(4) . . ?
P2 Ru1 Cl1 89.53(4) . . ?
C46 Ru2 N6 104.6(2) . . ?
C46 Ru2 O6 164.4(2) . . ?
N6 Ru2 O6 60.03(14) . . ?
C46 Ru2 P4 92.4(2) . . ?
N6 Ru2 P4 89.10(12) . . ?
O6 Ru2 P4 85.47(9) . . ?
C46 Ru2 P3 91.6(2) . . ?
N6 Ru2 P3 88.04(12) . . ?
O6 Ru2 P3 90.17(9) . . ?
P4 Ru2 P3 175.57(5) . . ?
C46 Ru2 Cl2 92.5(2) . . ?
N6 Ru2 Cl2 162.88(12) . . ?
O6 Ru2 Cl2 103.03(9) . . ?
P4 Ru2 Cl2 92.01(5) . . ?
P3 Ru2 Cl2 89.72(5) . . ?
C22 P1 C10 103.4(2) . . ?
C22 P1 C16 103.6(2) . . ?
C10 P1 C16 102.4(2) . . ?
C22 P1 Ru1 110.8(2) . . ?
C10 P1 Ru1 115.4(2) . . ?
C16 P1 Ru1 119.5(2) . . ?
C40 P2 C28 102.2(2) . . ?
C40 P2 C34 104.6(2) . . ?
C28 P2 C34 102.7(2) . . ?
C40 P2 Ru1 116.9(2) . . ?
C28 P2 Ru1 116.7(2) . . ?
C34 P2 Ru1 112.0(2) . . ?
C55 P3 C61 105.2(2) . . ?
C55 P3 C67 102.1(2) . . ?
C61 P3 C67 103.4(3) . . ?
C55 P3 Ru2 115.2(2) . . ?
C61 P3 Ru2 117.7(2) . . ?
C67 P3 Ru2 111.4(2) . . ?
C73 P4 C79 105.6(3) . . ?
C73 P4 C85 103.3(3) . . ?
C79 P4 C85 100.7(3) . . ?
C73 P4 Ru2 109.0(2) . . ?
C79 P4 Ru2 116.2(2) . . ?
C85 P4 Ru2 120.4(2) . . ?
C2 O2 Ru1 90.1(3) . . ?
C47 O6 Ru2 90.5(3) . . ?
C2 N2 N3 117.3(4) . . ?
C2 N2 Ru1 97.3(3) . . ?
N3 N2 Ru1 145.4(3) . . ?
C3 N3 N2 117.7(4) . . ?
O3 N4 O4 123.3(7) . . ?
O3 N4 C7 120.8(8) . . ?
O4 N4 C7 115.7(8) . . ?
C47 N6 N7 117.3(4) . . ?
C47 N6 Ru2 97.5(3) . . ?
N7 N6 Ru2 145.1(3) . . ?
C48 N7 N6 117.3(4) . . ?
O7 N8 O8 122.9(7) . . ?
O7 N8 C52 118.6(8) . . ?
O8 N8 C52 118.4(8) . . ?
O1 C1 Ru1 178.7(5) . . ?
O2 C2 N1 123.0(4) . . ?
O2 C2 N2 112.2(4) . . ?
N1 C2 N2 124.7(4) . . ?
N3 C3 C4 119.7(5) . . ?
C9 C4 C5 118.2(5) . . ?
C9 C4 C3 122.3(5) . . ?
C5 C4 C3 119.5(5) . . ?
C4 C5 C6 120.4(6) . . ?
C7 C6 C5 118.9(6) . . ?
C8 C7 C6 121.6(6) . . ?
C8 C7 N4 120.6(7) . . ?
C6 C7 N4 117.8(7) . . ?
C7 C8 C9 120.0(7) . . ?
C4 C9 C8 121.0(6) . . ?
C11 C10 C15 118.8(5) . . ?
C11 C10 P1 119.8(4) . . ?
C15 C10 P1 121.3(4) . . ?
C10 C11 C12 120.3(5) . . ?
C13 C12 C11 120.1(6) . . ?
C12 C13 C14 120.8(6) . . ?
C13 C14 C15 119.6(6) . . ?
C14 C15 C10 120.4(6) . . ?
C17 C16 C21 119.3(5) . . ?
C17 C16 P1 120.1(4) . . ?
C21 C16 P1 120.5(4) . . ?
C16 C17 C18 120.7(6) . . ?
C19 C18 C17 120.0(6) . . ?
C20 C19 C18 120.0(6) . . ?
C19 C20 C21 120.4(6) . . ?
C16 C21 C20 119.5(6) . . ?
C23 C22 C27 117.6(5) . . ?
C23 C22 P1 122.0(4) . . ?
C27 C22 P1 120.0(4) . . ?
C24 C23 C22 120.9(6) . . ?
C25 C24 C23 120.7(6) . . ?
C24 C25 C26 120.0(6) . . ?
C25 C26 C27 119.9(6) . . ?
C26 C27 C22 121.0(6) . . ?
C33 C28 C29 119.1(5) . . ?
C33 C28 P2 121.4(4) . . ?
C29 C28 P2 119.4(4) . . ?
C28 C29 C30 120.0(7) . . ?
C31 C30 C29 120.6(7) . . ?
C30 C31 C32 120.2(6) . . ?
C31 C32 C33 119.3(6) . . ?
C28 C33 C32 120.7(6) . . ?
C35 C34 C39 119.0(5) . . ?
C35 C34 P2 122.1(4) . . ?
C39 C34 P2 118.7(4) . . ?
C34 C35 C36 119.8(6) . . ?
C37 C36 C35 120.4(6) . . ?
C38 C37 C36 120.1(5) . . ?
C37 C38 C39 120.6(6) . . ?
C38 C39 C34 120.0(5) . . ?
C45 C40 C41 117.9(5) . . ?
C45 C40 P2 123.6(4) . . ?
C41 C40 P2 118.4(4) . . ?
C42 C41 C40 121.1(5) . . ?
C41 C42 C43 119.9(6) . . ?
C44 C43 C42 119.6(6) . . ?
C43 C44 C45 120.8(6) . . ?
C40 C45 C44 120.6(6) . . ?
O5 C46 Ru2 177.5(6) . . ?
O6 C47 N5 124.0(5) . . ?
O6 C47 N6 111.9(4) . . ?
N5 C47 N6 124.1(5) . . ?
N7 C48 C49 119.7(5) . . ?
C50 C49 C54 118.3(5) . . ?
C50 C49 C48 120.5(5) . . ?
C54 C49 C48 121.2(5) . . ?
C49 C50 C51 121.5(6) . . ?
C52 C51 C50 118.1(6) . . ?
C51 C52 C53 122.6(6) . . ?
C51 C52 N8 119.0(7) . . ?
C53 C52 N8 118.4(7) . . ?
C54 C53 C52 117.8(6) . . ?
C53 C54 C49 121.7(6) . . ?
C56 C55 C60 118.6(5) . . ?
C56 C55 P3 121.0(4) . . ?
C60 C55 P3 120.5(4) . . ?
C57 C56 C55 119.7(5) . . ?
C58 C57 C56 120.8(5) . . ?
C57 C58 C59 120.3(6) . . ?
C58 C59 C60 120.1(6) . . ?
C59 C60 C55 120.6(5) . . ?
C66 C61 C62 118.5(6) . . ?
C66 C61 P3 121.8(5) . . ?
C62 C61 P3 119.7(5) . . ?
C61 C62 C63 119.3(7) . . ?
C64 C63 C62 121.1(8) . . ?
C63 C64 C65 121.0(7) . . ?
C64 C65 C66 119.2(7) . . ?
C61 C66 C65 120.8(7) . . ?
C72 C67 C68 118.3(5) . . ?
C72 C67 P3 121.8(4) . . ?
C68 C67 P3 119.6(5) . . ?
C69 C68 C67 121.1(7) . . ?
C68 C69 C70 118.7(7) . . ?
C71 C70 C69 120.7(7) . . ?
C70 C71 C72 120.2(7) . . ?
C67 C72 C71 120.9(7) . . ?
C74 C73 C78 119.0(6) . . ?
C74 C73 P4 118.8(5) . . ?
C78 C73 P4 121.8(4) . . ?
C73 C74 C75 120.5(7) . . ?
C76 C75 C74 120.7(7) . . ?
C75 C76 C77 119.6(7) . . ?
C78 C77 C76 119.6(8) . . ?
C77 C78 C73 120.7(7) . . ?
C80 C79 C84 118.5(5) . . ?
C80 C79 P4 121.1(5) . . ?
C84 C79 P4 120.3(4) . . ?
C79 C80 C81 119.0(6) . . ?
C82 C81 C80 121.2(7) . . ?
C81 C82 C83 119.8(6) . . ?
C82 C83 C84 120.9(6) . . ?
C83 C84 C79 120.6(6) . . ?
C86 C85 C90 121.1(6) . . ?
C86 C85 P4 118.2(5) . . ?
C90 C85 P4 120.4(5) . . ?
C85 C86 C87 117.8(8) . . ?
C88 C87 C86 120.0(9) . . ?
C89 C88 C87 120.7(7) . . ?
C88 C89 C90 120.6(9) . . ?
C89 C90 C85 119.8(8) . . ?
Cl4 C91 Cl3 120.5(20) . . ?
C93 C92 C94 120.0(11) . 2_655 ?
C92 C93 C94 119.9(11) . . ?
C93 C94 C92 120.0(12) . 2_655 ?
C96 C95 C100 120.0 . . ?
C97 C96 C95 120.0 . . ?
C96 C97 C98 120.0 . . ?
C97 C98 C99 120.0 . . ?
C100 C99 C98 120.0 . . ?
C99 C100 C95 120.0 . . ?

loop_
_geom_bond_atom_site_label_1
_geom_bond_atom_site_label_2
_geom_bond_distance
_geom_bond_site_symmetry_2
_geom_bond_publ_flag
Ru1 C1 1.811(5) . ?
Ru1 N2 2.077(4) . ?
Ru1 O2 2.258(3) . ?
Ru1 P1 2.4029(13) . ?
Ru1 P2 2.4038(13) . ?
Ru1 Cl1 2.4235(12) . ?
Ru2 C46 1.810(6) . ?
Ru2 N6 2.077(4) . ?
Ru2 O6 2.259(3) . ?
Ru2 P4 2.4013(15) . ?
Ru2 P3 2.4019(14) . ?
Ru2 Cl2 2.4240(15) . ?
P1 C22 1.830(5) . ?
P1 C10 1.840(5) . ?
P1 C16 1.841(5) . ?
P2 C40 1.829(5) . ?
P2 C28 1.836(5) . ?
P2 C34 1.840(5) . ?
P3 C55 1.834(5) . ?
P3 C61 1.837(5) . ?
P3 C67 1.838(5) . ?
P4 C73 1.825(6) . ?
P4 C79 1.841(6) . ?
P4 C85 1.843(6) . ?
O1 C1 1.157(6) . ?
O2 C2 1.297(5) . ?
O3 N4 1.177(9) . ?
O4 N4 1.226(10) . ?
O5 C46 1.147(7) . ?
O6 C47 1.290(6) . ?
O7 N8 1.199(9) . ?
O8 N8 1.211(9) . ?
N1 C2 1.327(6) . ?
N2 C2 1.333(6) . ?
N2 N3 1.358(5) . ?
N3 C3 1.289(6) . ?
N4 C7 1.469(8) . ?
N5 C47 1.327(6) . ?
N6 C47 1.334(6) . ?
N6 N7 1.366(5) . ?
N7 C48 1.288(6) . ?
N8 C52 1.475(8) . ?
C3 C4 1.443(7) . ?
C4 C9 1.361(8) . ?
C4 C5 1.398(8) . ?
C5 C6 1.399(9) . ?
C6 C7 1.357(10) . ?
C7 C8 1.340(10) . ?
C8 C9 1.390(9) . ?
C10 C11 1.388(7) . ?
C10 C15 1.405(7) . ?
C11 C12 1.389(7) . ?
C12 C13 1.374(9) . ?
C13 C14 1.376(9) . ?
C14 C15 1.389(8) . ?
C16 C17 1.380(8) . ?
C16 C21 1.382(7) . ?
C17 C18 1.382(8) . ?
C18 C19 1.371(10) . ?
C19 C20 1.370(10) . ?
C20 C21 1.397(8) . ?
C22 C23 1.396(8) . ?
C22 C27 1.400(7) . ?
C23 C24 1.378(8) . ?
C24 C25 1.370(9) . ?
C25 C26 1.376(9) . ?
C26 C27 1.388(8) . ?
C28 C33 1.376(7) . ?
C28 C29 1.384(8) . ?
C29 C30 1.388(10) . ?
C30 C31 1.367(11) . ?
C31 C32 1.373(10) . ?
C32 C33 1.401(8) . ?
C34 C35 1.371(7) . ?
C34 C39 1.396(7) . ?
C35 C36 1.404(8) . ?
C36 C37 1.363(9) . ?
C37 C38 1.355(9) . ?
C38 C39 1.385(8) . ?
C40 C45 1.383(8) . ?
C40 C41 1.402(7) . ?
C41 C42 1.374(8) . ?
C42 C43 1.388(9) . ?
C43 C44 1.361(10) . ?
C44 C45 1.388(9) . ?
C48 C49 1.461(7) . ?
C49 C50 1.386(8) . ?
C49 C54 1.393(8) . ?
C50 C51 1.393(9) . ?
C51 C52 1.368(10) . ?
C52 C53 1.392(9) . ?
C53 C54 1.381(8) . ?
C55 C56 1.393(7) . ?
C55 C60 1.396(8) . ?
C56 C57 1.390(8) . ?
C57 C58 1.365(8) . ?
C58 C59 1.368(8) . ?
C59 C60 1.384(8) . ?
C61 C66 1.381(8) . ?
C61 C62 1.393(9) . ?
C62 C63 1.400(9) . ?
C63 C64 1.327(11) . ?
C64 C65 1.375(11) . ?
C65 C66 1.392(8) . ?
C67 C72 1.366(8) . ?
C67 C68 1.401(8) . ?
C68 C69 1.382(9) . ?
C69 C70 1.383(11) . ?
C70 C71 1.361(11) . ?
C71 C72 1.384(9) . ?
C73 C74 1.377(8) . ?
C73 C78 1.386(9) . ?
C74 C75 1.387(10) . ?
C75 C76 1.360(12) . ?
C76 C77 1.398(12) . ?
C77 C78 1.382(9) . ?
C79 C80 1.392(8) . ?
C79 C84 1.397(8) . ?
C80 C81 1.419(9) . ?
C81 C82 1.346(10) . ?
C82 C83 1.370(9) . ?
C83 C84 1.377(8) . ?
C85 C86 1.376(10) . ?
C85 C90 1.395(9) . ?
C86 C87 1.433(10) . ?
C87 C88 1.388(13) . ?
C88 C89 1.351(13) . ?
C89 C90 1.387(9) . ?
C91 Cl4 1.36(3) . ?
C91 Cl3 1.80(3) . ?
C92 C93 1.37(2) . ?
C92 C94 1.37(2) 2_655 ?
C93 C94 1.37(2) . ?
C94 C92 1.37(2) 2_655 ?
C95 C96 1.39 . ?
C95 C100 1.39 . ?
C96 C97 1.39 . ?
C97 C98 1.39 . ?
C98 C99 1.39 . ?
C99 C100 1.39 . ?
